data_1557877
loop_
_publ_author_name
'Anulewicz, Romana'
'Bak, Tomasz'
'Cyranski, Michal'
'Krygowski, Tadeusz Marek'
'Pawlak, Dorota'
'Pniewska, Barbara'
'Rasala, Danuta'
'Gawinecki, Ryszard'

_publ_section_title
;
 Substituent Effects on the Geometry of the Pyridine Ring in
 1-Methyl-4-(4-R-phenyl)-2,6-diphenylpyridinium Perchlorates
;
_journal_name_full 'Acta Chemica Scandinavica'
_journal_page_first 515
_journal_page_last 523
_journal_paper_doi 10.3891/acta.chem.scand.49-0515
_journal_volume 49
_journal_year 1995
_chemical_formula_sum 'C24 H20 Cl N O4'
_chemical_formula_weight 421.86
_chemical_name_common
;
1-methy1-2,4,6-triphenylpyridinium perchlorate
;
_space_group_IT_number 61
_space_group_name_Hall '-P 2ac 2ab'
_space_group_name_H-M_alt 'P b c a'
_symmetry_cell_setting orthorhombic
_symmetry_Int_Tables_number 61
_symmetry_space_group_name_Hall '-P 2ac 2ab'
_symmetry_space_group_name_H-M 'P b c a'
_cell_angle_alpha 90.
_cell_angle_beta 90.
_cell_angle_gamma 90.
_cell_formula_units_Z 8
_cell_length_a 15.289(3)
_cell_length_b 15.602(4)
_cell_length_c 17.960(3)
_cell_volume 4284.2(16)
_diffrn_ambient_temperature 293
_diffrn_radiation_probe x-ray
_diffrn_radiation_type CuK\a
_diffrn_radiation_wavelength 1.5418
_exptl_absorpt_coefficient_mu 1.830
_exptl_crystal_density_diffrn 1.308
_exptl_crystal_F_000 1760
_refine_ls_number_parameters 309
_refine_ls_number_reflns 2915
_refine_ls_R_factor_all 0.0886
_refine_ls_R_factor_gt 0.0586
_refine_ls_wR_factor_gt 0.1565
_refine_ls_wR_factor_ref 0.1902
_cod_data_source_file Acta-Chem-Scand-1995-49-515-523-1.cif
_cod_data_source_block 1
_cod_original_cell_volume 4284(12)
_cod_database_code 1557877

loop_
_space_group_symop_id
_space_group_symop_operation_xyz
1 x,y,z
2 1/2-x,-y,1/2+z
3 1/2+x,1/2-y,-z
4 -x,1/2+y,1/2-z
5 -x,-y,-z
6 1/2+x,y,1/2-z
7 1/2-x,1/2+y,z
8 x,1/2-y,1/2+z

loop_
_atom_site_label
_atom_site_type_symbol
_atom_site_thermal_displace_type
_atom_site_fract_x
_atom_site_fract_y
_atom_site_fract_z
_atom_site_occupancy
_atom_site_U_iso_or_equiv
_atom_site_calc_flag
_atom_site_refinement_flags
_atom_site_disorder_assembly
_atom_site_disorder_group
Cl Cl Uiso 0.09450(10) 0.34680(10) 0.81760(10) 1.000 0.0630(10) . . . .
N1 N Uiso 0.15400(10) 0.59920(10) 1.26770(10) 1.000 0.0500(10) . . . .
C1 C Uiso 0.1866(2) 0.6533(2) 1.2063(2) 1.000 0.0660(10) . . . .
O1 O Uiso 0.1188(2) 0.2670(2) 0.7843(2) 1.000 0.0940(10) . . . .
C2 C Uiso 0.1359(2) 0.6350(2) 1.3348(2) 1.000 0.0520(10) . . . .
O2 O Uiso 0.0539(3) 0.4012(2) 0.7662(2) 1.000 0.1240(10) . . . .
O3 O Uiso 0.1648(3) 0.3801(3) 0.8569(4) 0.500 0.097(2) . . . .
C3 C Uiso 0.1178(2) 0.5841(2) 1.3948(2) 1.000 0.0550(10) . . . .
C4 C Uiso 0.1180(2) 0.4944(2) 1.3899(2) 1.000 0.0530(10) . . . .
O4 O Uiso 0.0235(3) 0.3281(4) 0.8667(4) 0.500 0.111(2) . . . .
C5 C Uiso 0.1328(2) 0.4607(2) 1.3194(2) 1.000 0.0560(10) . . . .
O5 O Uiso 0.1672(10) 0.4063(11) 0.7954(14) 0.500 0.150(8) . . . .
O6 O Uiso 0.079(2) 0.3525(13) 0.8914(9) 0.500 0.157(11) . . . .
C6 C Uiso 0.1499(2) 0.5114(2) 1.2587(2) 1.000 0.0510(10) . . . .
C21 C Uiso 0.1342(2) 0.7300(2) 1.3436(2) 1.000 0.0550(10) . . . .
C22 C Uiso 0.1823(2) 0.7670(2) 1.4003(2) 1.000 0.0710(10) . . . .
C23 C Uiso 0.1774(2) 0.8543(2) 1.4134(3) 1.000 0.0860(10) . . . .
C24 C Uiso 0.1248(3) 0.9052(2) 1.3698(3) 1.000 0.0850(10) . . . .
C25 C Uiso 0.0769(2) 0.8694(2) 1.3144(2) 1.000 0.0790(10) . . . .
C26 C Uiso 0.0809(2) 0.7819(2) 1.3008(2) 1.000 0.0660(10) . . . .
C41 C Uiso 0.1034(2) 0.4405(2) 1.4560(2) 1.000 0.0550(10) . . . .
C42 C Uiso 0.1219(2) 0.4701(2) 1.5268(2) 1.000 0.0660(10) . . . .
C43 C Uiso 0.1133(2) 0.4195(3) 1.5889(3) 1.000 0.0780(10) . . . .
C44 C Uiso 0.0848(2) 0.3356(3) 1.5806(3) 1.000 0.0780(10) . . . .
C45 C Uiso 0.0641(2) 0.3051(2) 1.5119(3) 1.000 0.0810(10) . . . .
C46 C Uiso 0.0724(2) 0.3563(2) 1.4490(2) 1.000 0.0670(10) . . . .
C61 C Uiso 0.1642(2) 0.4725(2) 1.1848(2) 1.000 0.0550(10) . . . .
C62 C Uiso 0.2245(2) 0.4060(2) 1.1776(2) 1.000 0.0680(10) . . . .
C63 C Uiso 0.2329(3) 0.3644(2) 1.1096(3) 1.000 0.0850(10) . . . .
C64 C Uiso 0.1826(3) 0.3868(2) 1.0499(3) 1.000 0.0800(10) . . . .
C65 C Uiso 0.1224(2) 0.4521(2) 1.0573(2) 1.000 0.0780(10) . . . .
C66 C Uiso 0.1131(2) 0.4945(2) 1.1235(2) 1.000 0.0670(10) . . . .

loop_
_atom_type_symbol
_atom_type_description
_atom_type_scat_dispersion_real
_atom_type_scat_dispersion_imag
_atom_type_scat_source
C C 0.0181 0.0091 ' International Tables Vol C Tables 4.2.6.8 and 6.1.1.4'
Cl Cl 0.3639 0.7018 ' International Tables Vol C Tables 4.2.6.8 and 6.1.1.4'
N N 0.0311 0.0180 ' International Tables Vol C Tables 4.2.6.8 and 6.1.1.4'
O O 0.0492 0.0322 ' International Tables Vol C Tables 4.2.6.8 and 6.1.1.4'

loop_
_geom_angle_atom_site_label_1
_geom_angle_atom_site_label_2
_geom_angle_atom_site_label_3
_geom_angle
_geom_angle_site_symmetry_1
_geom_angle_site_symmetry_2
_geom_angle_site_symmetry_3
_geom_angle_publ_flag
O2 Cl O6 122.0(11) . . . yes
O3 Cl O4 110.6(4) . . . yes
O3 Cl O5 47.9(10) . . . yes
O3 Cl O6 67.1(13) . . . yes
O4 Cl O5 148.5(9) . . . yes
O4 Cl O6 43.4(13) . . . yes
O5 Cl O6 110.5(15) . . . yes
O1 Cl O2 111.6(2) . . . yes
O1 Cl O3 109.7(3) . . . yes
O1 Cl O4 106.1(3) . . . yes
O1 Cl O5 103.6(7) . . . yes
O1 Cl O6 120.9(9) . . . yes
O2 Cl O3 116.9(3) . . . yes
O2 Cl O4 101.2(3) . . . yes
O2 Cl O5 77.2(8) . . . yes
C1 N1 C2 119.8(2) . . . yes
C1 N1 C6 119.7(2) . . . yes
C2 N1 C6 120.2(2) . . . yes
N1 C2 C3 120.2(3) . . . yes
N1 C2 C21 120.5(3) . . . yes
C3 C2 C21 119.4(3) . . . no
C2 C3 C4 122.0(3) . . . no
Cl O3 O5 71.2(9) . . . yes
Cl O3 O6 55.3(7) . . . yes
O5 O3 O6 120.6(12) . . . yes
Cl O4 O6 64.2(11) . . . yes
C5 C4 C41 122.9(3) . . . no
C3 C4 C5 115.8(3) . . . no
C3 C4 C41 121.3(3) . . . no
C4 C5 C6 122.5(3) . . . no
Cl O5 O3 60.9(9) . . . yes
Cl O6 O4 72.4(11) . . . yes
O3 O6 O4 130.0(15) . . . yes
C5 C6 C61 120.4(3) . . . no
Cl O6 O3 57.6(10) . . . yes
N1 C6 C5 119.2(3) . . . yes
N1 C6 C61 120.4(3) . . . yes
C2 C21 C22 119.0(3) . . . no
C2 C21 C26 122.3(3) . . . no
C22 C21 C26 118.6(3) . . . no
C21 C22 C23 120.5(3) . . . no
C22 C23 C24 120.2(4) . . . no
C23 C24 C25 119.7(3) . . . no
C24 C25 C26 120.7(3) . . . no
C21 C26 C25 120.3(3) . . . no
C42 C41 C46 117.7(3) . . . no
C4 C41 C42 121.3(3) . . . no
C4 C41 C46 121.0(3) . . . no
C41 C42 C43 122.4(3) . . . no
C42 C43 C44 119.0(5) . . . no
C43 C44 C45 120.1(5) . . . no
C44 C45 C46 121.0(3) . . . no
C41 C46 C45 119.8(3) . . . no
C6 C61 C66 121.8(3) . . . no
C62 C61 C66 118.8(3) . . . no
C6 C61 C62 119.2(3) . . . no
C61 C62 C63 119.4(3) . . . no
C62 C63 C64 121.3(4) . . . no
C63 C64 C65 119.3(4) . . . no
C64 C65 C66 120.7(4) . . . no
C61 C66 C65 120.6(3) . . . no

loop_
_geom_bond_atom_site_label_1
_geom_bond_atom_site_label_2
_geom_bond_distance
_geom_bond_site_symmetry_1
_geom_bond_site_symmetry_2
_geom_bond_publ_flag
Cl O4 1.429(6) . . yes
Cl O5 1.502(17) . . yes
Cl O6 1.349(17) . . yes
Cl O1 1.430(4) . . yes
Cl O2 1.399(4) . . yes
Cl O3 1.387(6) . . yes
N1 C6 1.381(4) . . yes
N1 C2 1.357(4) . . yes
N1 C1 1.475(4) . . yes
C2 C3 1.367(5) . . no
C2 C21 1.491(4) . . no
C3 C4 1.402(4) . . no
O3 O5 1.18(3) . . yes
O3 O6 1.51(3) . . yes
C4 C41 1.472(5) . . no
O4 O6 1.03(3) . . yes
C4 C5 1.390(5) . . no
C5 C6 1.372(5) . . no
C6 C61 1.476(5) . . no
C21 C22 1.382(5) . . no
C21 C26 1.382(5) . . no
C22 C23 1.384(5) . . no
C23 C24 1.375(6) . . no
C24 C25 1.356(6) . . no
C25 C26 1.388(4) . . no
C41 C42 1.382(5) . . no
C41 C46 1.402(4) . . no
C42 C43 1.373(6) . . no
C43 C44 1.388(6) . . no
C44 C45 1.360(7) . . no
C45 C46 1.389(6) . . no
C61 C66 1.393(5) . . no
C61 C62 1.394(4) . . no
C62 C63 1.389(6) . . no
C63 C64 1.365(7) . . no
C64 C65 1.379(5) . . no
C65 C66 1.368(5) . . no

loop_
_geom_torsion_atom_site_label_1
_geom_torsion_atom_site_label_2
_geom_torsion_atom_site_label_3
_geom_torsion_atom_site_label_4
_geom_torsion
_geom_torsion_site_symmetry_1
_geom_torsion_site_symmetry_2
_geom_torsion_site_symmetry_3
_geom_torsion_site_symmetry_4
_geom_torsion_publ_flag
O5 Cl O4 O6 -42(2) . . . . no
O1 Cl O5 O3 -104.5(7) . . . . no
O2 Cl O5 O3 146.1(8) . . . . no
O4 Cl O5 O3 55.5(16) . . . . no
O6 Cl O5 O3 26.4(14) . . . . no
O1 Cl O6 O3 100.1(8) . . . . no
O1 Cl O6 O4 -80.7(15) . . . . no
O2 Cl O6 O3 -108.4(9) . . . . no
O2 Cl O6 O4 70.9(13) . . . . no
O3 Cl O6 O4 179.3(14) . . . . no
O4 Cl O6 O3 -179.3(14) . . . . no
O5 Cl O6 O3 -21.0(10) . . . . no
O5 Cl O6 O4 158.3(10) . . . . no
O6 Cl O3 O5 -153.1(14) . . . . no
O1 Cl O4 O6 118.2(14) . . . . no
O2 Cl O4 O6 -125.3(14) . . . . no
O3 Cl O4 O6 -0.7(14) . . . . no
O2 Cl O3 O6 115.6(10) . . . . no
O4 Cl O3 O5 -152.6(9) . . . . no
O4 Cl O3 O6 0.6(11) . . . . no
O5 Cl O3 O6 153.1(14) . . . . no
O1 Cl O3 O5 90.7(9) . . . . no
O1 Cl O3 O6 -116.2(10) . . . . no
O2 Cl O3 O5 -37.6(10) . . . . no
C1 N1 C2 C3 -170.6(3) . . . . no
C1 N1 C2 C21 10.3(4) . . . . no
C6 N1 C2 C3 3.3(4) . . . . no
C6 N1 C2 C21 -175.8(3) . . . . no
C2 N1 C6 C5 -4.1(4) . . . . no
C1 N1 C6 C5 169.8(3) . . . . no
C1 N1 C6 C61 -9.9(4) . . . . no
C2 N1 C6 C61 176.2(3) . . . . no
C3 C2 C21 C26 -122.7(4) . . . . no
N1 C2 C3 C4 0.6(5) . . . . no
C21 C2 C3 C4 179.7(3) . . . . no
N1 C2 C21 C22 -128.8(3) . . . . no
C3 C2 C21 C22 52.2(4) . . . . no
N1 C2 C21 C26 56.4(4) . . . . no
O5 O3 O6 O4 29(3) . . . . no
O5 O3 O6 Cl 29.8(15) . . . . no
C2 C3 C4 C41 176.4(3) . . . . no
C2 C3 C4 C5 -3.5(5) . . . . no
O6 O3 O5 Cl -25.6(12) . . . . no
Cl O3 O6 O4 -0.9(18) . . . . no
C3 C4 C41 C46 156.6(3) . . . . no
C5 C4 C41 C42 154.8(3) . . . . no
C3 C4 C41 C42 -25.1(5) . . . . no
C41 C4 C5 C6 -177.3(3) . . . . no
C3 C4 C5 C6 2.7(5) . . . . no
Cl O4 O6 O3 0.8(16) . . . . no
C5 C4 C41 C46 -23.4(5) . . . . no
C4 C5 C6 N1 1.0(5) . . . . no
C4 C5 C6 C61 -179.3(3) . . . . no
C5 C6 C61 C62 -50.8(4) . . . . no
C5 C6 C61 C66 122.8(3) . . . . no
N1 C6 C61 C62 128.9(3) . . . . no
N1 C6 C61 C66 -57.6(4) . . . . no
C26 C21 C22 C23 -0.4(5) . . . . no
C2 C21 C26 C25 175.5(3) . . . . no
C2 C21 C22 C23 -175.4(3) . . . . no
C22 C21 C26 C25 0.7(5) . . . . no
C21 C22 C23 C24 -0.3(6) . . . . no
C22 C23 C24 C25 0.8(7) . . . . no
C23 C24 C25 C26 -0.5(6) . . . . no
C24 C25 C26 C21 -0.2(5) . . . . no
C46 C41 C42 C43 1.9(5) . . . . no
C4 C41 C46 C45 176.2(3) . . . . no
C4 C41 C42 C43 -176.4(3) . . . . no
C42 C41 C46 C45 -2.1(4) . . . . no
C41 C42 C43 C44 -0.2(5) . . . . no
C42 C43 C44 C45 -1.4(5) . . . . no
C43 C44 C45 C46 1.1(5) . . . . no
C44 C45 C46 C41 0.7(5) . . . . no
C6 C61 C62 C63 174.7(3) . . . . no
C66 C61 C62 C63 0.9(5) . . . . no
C62 C61 C66 C65 -0.5(5) . . . . no
C6 C61 C66 C65 -174.1(3) . . . . no
C61 C62 C63 C64 -0.7(6) . . . . no
C62 C63 C64 C65 0.1(6) . . . . no
C63 C64 C65 C66 0.3(6) . . . . no
C64 C65 C66 C61 -0.1(5) . . . . no
